data_4037101
loop_
_publ_author_name
'Yuan, Bingxin'
'Zhuang, Junpeng'
'Kirmess, Kristopher M.'
'Bridgmohan, Chelsea N.'
'Whalley, Adam C.'
'Wang, Lichang'
'Plunkett, Kyle N.'

_publ_contact_author
; 
Kyle N. Plunkett
Southern Illinois University
1245 Lincoln Dr.
Carbondale, IL  62901
;
_publ_section_title
;
 Pentaleno[1,2-a:4,5']diacenaphthylenes: Uniquely Stabilized Pentalene
 Derivatives.
;
_journal_issue 18
_journal_name_full 'The Journal of organic chemistry'
_journal_page_first 8312
_journal_page_last 8318
_journal_paper_doi 10.1021/acs.joc.6b01480
_journal_volume 81
_journal_year 2016
_chemical_formula_moiety 'C40 H22'
_chemical_formula_sum 'C40 H22'
_chemical_formula_weight 502.57
_space_group_crystal_system monoclinic
_space_group_IT_number 14
_space_group_name_Hall '-P 2yn'
_space_group_name_H-M_alt 'P 1 21/n 1'
_atom_sites_solution_hydrogens geom
_audit_creation_method SHELXL-2014/7
_audit_update_record
; 
? 
;
_cell_angle_alpha 90
_cell_angle_beta 110.788(4)
_cell_angle_gamma 90
_cell_formula_units_Z 2
_cell_length_a 12.8411(10)
_cell_length_b 6.8502(5)
_cell_length_c 14.7405(11)
_cell_measurement_reflns_used 5272
_cell_measurement_temperature 100(2)
_cell_measurement_theta_max 68.17
_cell_measurement_theta_min 3.93
_cell_volume 1212.22(16)
_computing_cell_refinement 'SAINT V8.34A (Bruker, 2005)'
_computing_data_collection 'APEX2 V2014.9-0 (Bruker, 2014)'
_computing_data_reduction
; 
SAINT V8.34A, XPREP v2014/2, SADABS V2014/5, 
(Bruker, 2012 & 2014) 
;
_computing_molecular_graphics
; 
SHELXTL v2014-7 (Bruker, 2014), CrystalMaker v2.7.7 (CrystalMaker, 1994) 
;
_computing_publication_material 'XCIF V2014-2 (Bruker, 2014)'
_computing_structure_refinement 'SHELX-2014-7 (Sheldrick, 2014)'
_computing_structure_solution 'SHELX-2014-7 (Sheldrick, 2014)'
_diffrn_ambient_temperature 100(2)
_diffrn_measured_fraction_theta_full 0.996
_diffrn_measured_fraction_theta_max 0.994
_diffrn_measurement_device 'Bruker D8 Venture/Photon 100'
_diffrn_measurement_method 'profile data from \f and \w scans'
_diffrn_radiation_monochromator 'multilayer mirrors'
_diffrn_radiation_source 'microfocus sealed tube'
_diffrn_radiation_type CuK\a
_diffrn_radiation_wavelength 1.54178
_diffrn_radiation_wavelength_id cd47wsa
_diffrn_reflns_av_R_equivalents 0.0392
_diffrn_reflns_av_unetI/netI 0.0329
_diffrn_reflns_Laue_measured_fraction_full 0.996
_diffrn_reflns_Laue_measured_fraction_max 0.994
_diffrn_reflns_limit_h_max 15
_diffrn_reflns_limit_h_min -14
_diffrn_reflns_limit_k_max 8
_diffrn_reflns_limit_k_min -8
_diffrn_reflns_limit_l_max 16
_diffrn_reflns_limit_l_min -17
_diffrn_reflns_number 9487
_diffrn_reflns_point_group_measured_fraction_full 0.996
_diffrn_reflns_point_group_measured_fraction_max 0.994
_diffrn_reflns_theta_full 67.679
_diffrn_reflns_theta_max 68.375
_diffrn_reflns_theta_min 3.932
_exptl_absorpt_coefficient_mu 0.596
_exptl_absorpt_correction_T_max 0.97639
_exptl_absorpt_correction_T_min 0.93057
_exptl_absorpt_correction_type integration
_exptl_absorpt_process_details 'SADABS V2014/5 (Bruker, 2014)'
_exptl_crystal_colour red
_exptl_crystal_density_diffrn 1.377
_exptl_crystal_density_method 'not measured'
_exptl_crystal_description tablet
_exptl_crystal_F_000 524
_exptl_crystal_id cd47wsa
_exptl_crystal_preparation
; 
The data crystal was mounted using oil (Parantone-N, Exxon) to a 
0.3 mm cryo-loop (Hampton Research) with the (-3 0 4) scattering 
planes roughly normal to the spindle axis. 
;
_exptl_crystal_size_max 0.188
_exptl_crystal_size_mid 0.121
_exptl_crystal_size_min 0.045
_refine_diff_density_max 0.257
_refine_diff_density_min -0.182
_refine_diff_density_rms 0.044
_refine_ls_extinction_coef 0.0080(5)
_refine_ls_extinction_expression Fc^*^=kFc[1+0.001xFc^2^\l^3^/sin(2\q)]^-1/4^
_refine_ls_extinction_method 'SHELXL-2014/7 (Sheldrick 2014'
_refine_ls_goodness_of_fit_ref 1.090
_refine_ls_hydrogen_treatment constr
_refine_ls_matrix_type full
_refine_ls_number_parameters 182
_refine_ls_number_reflns 2219
_refine_ls_number_restraints 0
_refine_ls_restrained_S_all 1.090
_refine_ls_R_factor_all 0.0549
_refine_ls_R_factor_gt 0.0428
_refine_ls_shift/su_max 0.000
_refine_ls_shift/su_mean 0.000
_refine_ls_structure_factor_coef Fsqd
_refine_ls_weighting_details 'w=1/[\s^2^(Fo^2^)+(0.0353P)^2^+0.6924P] where P=(Fo^2^+2Fc^2^)/3'
_refine_ls_weighting_scheme calc
_refine_ls_wR_factor_gt 0.0949
_refine_ls_wR_factor_ref 0.1009
_reflns_Friedel_coverage 0.000
_reflns_number_gt 1827
_reflns_number_total 2219
_reflns_threshold_expression 'I > 2\s(I)'
_cod_data_source_file jo6b01480_si_002.cif
_cod_data_source_block cd47wsa
_cod_original_sg_symbol_H-M 'P 21/n'
_cod_database_code 4037101
_shelx_shelxl_version_number 2014/7
_shelx_space_group_comment
; 
The symmetry employed for this shelxl refinement is uniquely defined 
by the following loop, which should always be used as a source of 
symmetry information in preference to the above space-group names. 
They are only intended as comments. 
;
_shelx_estimated_absorpt_t_min 0.896
_shelx_estimated_absorpt_t_max 0.974

loop_
_space_group_symop_operation_xyz
'x, y, z'
'-x+1/2, y+1/2, -z+1/2'
'-x, -y, -z'
'x-1/2, -y-1/2, z-1/2'

loop_
_atom_site_label
_atom_site_type_symbol
_atom_site_fract_x
_atom_site_fract_y
_atom_site_fract_z
_atom_site_U_iso_or_equiv
_atom_site_adp_type
_atom_site_occupancy
_atom_site_site_symmetry_order
_atom_site_calc_flag
_atom_site_refinement_flags_posn
_atom_site_refinement_flags_adp
C1 C 0.55963(12) 0.4926(2) 0.50771(11) 0.0160(3) Uani 1 1 d . .
C2 C 0.61460(13) 0.4612(2) 0.60494(12) 0.0164(3) Uani 1 1 d . .
C3 C 0.72434(13) 0.4465(2) 0.68138(11) 0.0162(4) Uani 1 1 d . .
C4 C 0.83319(13) 0.4495(2) 0.68572(12) 0.0189(4) Uani 1 1 d . .
H4 H 0.8500 0.4594 0.6281 0.023 Uiso 1 1 calc R U
C5 C 0.91963(14) 0.4375(2) 0.77734(12) 0.0200(4) Uani 1 1 d . .
H5 H 0.9947 0.4377 0.7801 0.024 Uiso 1 1 calc R U
C6 C 0.89914(13) 0.4256(2) 0.86278(12) 0.0191(4) Uani 1 1 d . .
H6 H 0.9596 0.4180 0.9229 0.023 Uiso 1 1 calc R U
C7 C 0.78817(13) 0.4244(2) 0.86133(11) 0.0174(4) Uani 1 1 d . .
C8 C 0.70324(13) 0.4336(2) 0.76958(11) 0.0160(3) Uani 1 1 d . .
C9 C 0.75374(14) 0.4108(2) 0.94224(12) 0.0203(4) Uani 1 1 d . .
H9 H 0.8080 0.4019 1.0057 0.024 Uiso 1 1 calc R U
C10 C 0.64229(14) 0.4103(2) 0.92978(12) 0.0217(4) Uani 1 1 d . .
H10 H 0.6216 0.4006 0.9854 0.026 Uiso 1 1 calc R U
C11 C 0.55751(14) 0.4237(2) 0.83723(12) 0.0196(4) Uani 1 1 d . .
H11 H 0.4813 0.4250 0.8309 0.024 Uiso 1 1 calc R U
C12 C 0.58763(13) 0.4349(2) 0.75646(11) 0.0172(4) Uani 1 1 d . .
C13 C 0.52900(13) 0.4518(2) 0.65203(11) 0.0165(4) Uani 1 1 d . .
C14 C 0.42438(13) 0.4792(2) 0.58542(11) 0.0165(4) Uani 1 1 d . .
C15 C 0.31835(13) 0.4862(2) 0.60222(11) 0.0171(4) Uani 1 1 d . .
C16 C 0.23787(13) 0.6258(3) 0.55634(12) 0.0207(4) Uani 1 1 d . .
H16 H 0.2522 0.7189 0.5145 0.025 Uiso 1 1 calc R U
C17 C 0.13719(14) 0.6302(3) 0.57121(12) 0.0260(4) Uani 1 1 d . .
H17 H 0.0831 0.7261 0.5395 0.031 Uiso 1 1 calc R U
C18 C 0.11523(14) 0.4955(3) 0.63199(13) 0.0291(4) Uani 1 1 d . .
H18 H 0.0458 0.4977 0.6414 0.035 Uiso 1 1 calc R U
C19 C 0.19483(14) 0.3574(3) 0.67909(12) 0.0256(4) Uani 1 1 d . .
H19 H 0.1805 0.2661 0.7217 0.031 Uiso 1 1 calc R U
C20 C 0.29567(13) 0.3522(2) 0.66407(11) 0.0198(4) Uani 1 1 d . .
H20 H 0.3497 0.2566 0.6962 0.024 Uiso 1 1 calc R U

loop_
_atom_site_aniso_label
_atom_site_aniso_U_11
_atom_site_aniso_U_22
_atom_site_aniso_U_33
_atom_site_aniso_U_23
_atom_site_aniso_U_13
_atom_site_aniso_U_12
C1 0.0167(8) 0.0124(7) 0.0197(8) -0.0007(6) 0.0074(6) -0.0014(6)
C2 0.0173(8) 0.0130(7) 0.0183(8) 0.0003(6) 0.0057(6) -0.0012(6)
C3 0.0195(8) 0.0119(7) 0.0156(8) 0.0002(6) 0.0044(6) -0.0007(6)
C4 0.0210(8) 0.0167(8) 0.0188(8) 0.0004(6) 0.0068(7) -0.0017(6)
C5 0.0180(8) 0.0173(8) 0.0242(9) 0.0003(7) 0.0069(7) -0.0015(6)
C6 0.0187(8) 0.0166(8) 0.0170(8) 0.0009(6) 0.0004(7) -0.0017(6)
C7 0.0222(8) 0.0116(7) 0.0160(8) -0.0002(6) 0.0039(7) -0.0016(6)
C8 0.0189(8) 0.0117(7) 0.0156(8) 0.0003(6) 0.0039(6) -0.0011(6)
C9 0.0241(9) 0.0194(8) 0.0143(8) -0.0006(6) 0.0028(7) -0.0017(7)
C10 0.0272(9) 0.0204(9) 0.0178(8) -0.0010(7) 0.0085(7) -0.0014(7)
C11 0.0201(8) 0.0191(8) 0.0201(8) -0.0009(7) 0.0078(7) -0.0022(6)
C12 0.0191(8) 0.0124(7) 0.0176(8) 0.0009(6) 0.0035(7) -0.0003(6)
C13 0.0184(8) 0.0145(8) 0.0170(8) -0.0007(6) 0.0069(7) -0.0014(6)
C14 0.0178(8) 0.0141(8) 0.0170(8) -0.0006(6) 0.0056(6) -0.0016(6)
C15 0.0168(8) 0.0185(8) 0.0159(8) -0.0034(6) 0.0059(6) -0.0024(6)
C16 0.0228(9) 0.0235(9) 0.0158(8) -0.0020(7) 0.0071(7) 0.0007(7)
C17 0.0209(9) 0.0353(10) 0.0204(9) -0.0034(8) 0.0058(7) 0.0073(7)
C18 0.0171(8) 0.0490(12) 0.0233(9) -0.0076(8) 0.0100(7) -0.0026(8)
C19 0.0238(9) 0.0362(10) 0.0186(8) 0.0005(7) 0.0096(7) -0.0081(8)
C20 0.0199(8) 0.0224(9) 0.0161(8) -0.0005(7) 0.0052(7) -0.0015(7)

loop_
_atom_type_symbol
_atom_type_description
_atom_type_scat_dispersion_real
_atom_type_scat_dispersion_imag
_atom_type_scat_source
C C 0.0181 0.0091 'International Tables Vol C Tables 4.2.6.8 and 6.1.1.4'
H H 0.0000 0.0000 'International Tables Vol C Tables 4.2.6.8 and 6.1.1.4'

loop_
_exptl_crystal_face_index_h
_exptl_crystal_face_index_k
_exptl_crystal_face_index_l
_exptl_crystal_face_perp_dist
1.00 0.00 -1.00 0.0200
-1.00 0.00 1.00 0.0220
1.00 0.00 1.00 0.0950
0.00 1.00 -1.00 0.0150
0.00 -1.00 1.00 0.0480
1.00 2.00 1.00 0.0480

loop_
_geom_angle_atom_site_label_1
_geom_angle_atom_site_label_2
_geom_angle_atom_site_label_3
_geom_angle
_geom_angle_site_symmetry_1
_geom_angle_site_symmetry_3
C2 C1 C1 107.11(17) . 3_666
C2 C1 C14 143.64(15) . 3_666
C1 C1 C14 109.23(17) 3_666 3_666
C1 C2 C3 144.49(15) . .
C1 C2 C13 107.54(13) . .
C3 C2 C13 107.78(13) . .
C4 C3 C8 118.57(14) . .
C4 C3 C2 136.03(15) . .
C8 C3 C2 105.35(14) . .
C3 C4 C5 118.92(15) . .
C3 C4 H4 120.5 . .
C5 C4 H4 120.5 . .
C6 C5 C4 122.47(15) . .
C6 C5 H5 118.8 . .
C4 C5 H5 118.8 . .
C5 C6 C7 120.24(15) . .
C5 C6 H6 119.9 . .
C7 C6 H6 119.9 . .
C8 C7 C9 116.51(15) . .
C8 C7 C6 116.54(15) . .
C9 C7 C6 126.93(15) . .
C7 C8 C3 123.24(15) . .
C7 C8 C12 123.03(15) . .
C3 C8 C12 113.72(14) . .
C10 C9 C7 120.59(15) . .
C10 C9 H9 119.7 . .
C7 C9 H9 119.7 . .
C9 C10 C11 122.43(16) . .
C9 C10 H10 118.8 . .
C11 C10 H10 118.8 . .
C12 C11 C10 118.74(15) . .
C12 C11 H11 120.6 . .
C10 C11 H11 120.6 . .
C11 C12 C8 118.67(14) . .
C11 C12 C13 135.90(15) . .
C8 C12 C13 105.42(14) . .
C14 C13 C12 140.97(15) . .
C14 C13 C2 110.96(14) . .
C12 C13 C2 107.71(13) . .
C13 C14 C15 128.10(15) . .
C13 C14 C1 105.15(14) . 3_666
C15 C14 C1 126.72(14) . 3_666
C16 C15 C20 118.51(15) . .
C16 C15 C14 120.83(15) . .
C20 C15 C14 120.66(14) . .
C17 C16 C15 120.70(16) . .
C17 C16 H16 119.6 . .
C15 C16 H16 119.6 . .
C18 C17 C16 120.26(16) . .
C18 C17 H17 119.9 . .
C16 C17 H17 119.9 . .
C17 C18 C19 119.78(16) . .
C17 C18 H18 120.1 . .
C19 C18 H18 120.1 . .
C18 C19 C20 120.08(17) . .
C18 C19 H19 120.0 . .
C20 C19 H19 120.0 . .
C19 C20 C15 120.66(16) . .
C19 C20 H20 119.7 . .
C15 C20 H20 119.7 . .

loop_
_geom_bond_atom_site_label_1
_geom_bond_atom_site_label_2
_geom_bond_distance
_geom_bond_site_symmetry_2
C1 C2 1.371(2) .
C1 C1 1.470(3) 3_666
C1 C14 1.471(2) 3_666
C2 C3 1.462(2) .
C2 C13 1.495(2) .
C3 C4 1.377(2) .
C3 C8 1.422(2) .
C4 C5 1.414(2) .
C4 H4 0.9500 .
C5 C6 1.377(2) .
C5 H5 0.9500 .
C6 C7 1.418(2) .
C6 H6 0.9500 .
C7 C8 1.405(2) .
C7 C9 1.415(2) .
C8 C12 1.427(2) .
C9 C10 1.377(2) .
C9 H9 0.9500 .
C10 C11 1.414(2) .
C10 H10 0.9500 .
C11 C12 1.378(2) .
C11 H11 0.9500 .
C12 C13 1.458(2) .
C13 C14 1.367(2) .
C14 C15 1.469(2) .
C14 C1 1.471(2) 3_666
C15 C16 1.394(2) .
C15 C20 1.395(2) .
C16 C17 1.386(2) .
C16 H16 0.9500 .
C17 C18 1.383(3) .
C17 H17 0.9500 .
C18 C19 1.385(3) .
C18 H18 0.9500 .
C19 C20 1.389(2) .
C19 H19 0.9500 .
C20 H20 0.9500 .

loop_
_geom_torsion_atom_site_label_1
_geom_torsion_atom_site_label_2
_geom_torsion_atom_site_label_3
_geom_torsion_atom_site_label_4
_geom_torsion
_geom_torsion_site_symmetry_1
_geom_torsion_site_symmetry_4
C1 C1 C2 C3 -172.7(2) 3_666 .
C14 C1 C2 C3 5.4(4) 3_666 .
C1 C1 C2 C13 1.1(2) 3_666 .
C14 C1 C2 C13 179.2(2) 3_666 .
C1 C2 C3 C4 -4.7(4) . .
C13 C2 C3 C4 -178.52(17) . .
C1 C2 C3 C8 172.6(2) . .
C13 C2 C3 C8 -1.26(16) . .
C8 C3 C4 C5 0.7(2) . .
C2 C3 C4 C5 177.69(17) . .
C3 C4 C5 C6 -0.9(2) . .
C4 C5 C6 C7 0.1(2) . .
C5 C6 C7 C8 0.7(2) . .
C5 C6 C7 C9 179.25(16) . .
C9 C7 C8 C3 -179.60(14) . .
C6 C7 C8 C3 -0.9(2) . .
C9 C7 C8 C12 1.7(2) . .
C6 C7 C8 C12 -179.62(14) . .
C4 C3 C8 C7 0.2(2) . .
C2 C3 C8 C7 -177.62(14) . .
C4 C3 C8 C12 179.02(14) . .
C2 C3 C8 C12 1.18(18) . .
C8 C7 C9 C10 -1.1(2) . .
C6 C7 C9 C10 -179.61(15) . .
C7 C9 C10 C11 -0.2(2) . .
C9 C10 C11 C12 1.0(2) . .
C10 C11 C12 C8 -0.4(2) . .
C10 C11 C12 C13 -179.26(17) . .
C7 C8 C12 C11 -1.0(2) . .
C3 C8 C12 C11 -179.80(14) . .
C7 C8 C12 C13 178.21(14) . .
C3 C8 C12 C13 -0.60(18) . .
C11 C12 C13 C14 6.8(4) . .
C8 C12 C13 C14 -172.2(2) . .
C11 C12 C13 C2 178.75(18) . .
C8 C12 C13 C2 -0.24(16) . .
C1 C2 C13 C14 -0.72(18) . .
C3 C2 C13 C14 175.54(13) . .
C1 C2 C13 C12 -175.31(13) . .
C3 C2 C13 C12 0.95(17) . .
C12 C13 C14 C15 -6.3(3) . .
C2 C13 C14 C15 -178.13(15) . .
C12 C13 C14 C1 171.76(19) . 3_666
C2 C13 C14 C1 -0.04(17) . 3_666
C13 C14 C15 C16 137.31(18) . .
C1 C14 C15 C16 -40.4(2) 3_666 .
C13 C14 C15 C20 -43.1(2) . .
C1 C14 C15 C20 139.22(16) 3_666 .
C20 C15 C16 C17 -0.6(2) . .
C14 C15 C16 C17 179.03(15) . .
C15 C16 C17 C18 0.0(3) . .
C16 C17 C18 C19 0.8(3) . .
C17 C18 C19 C20 -1.0(3) . .
C18 C19 C20 C15 0.4(3) . .
C16 C15 C20 C19 0.4(2) . .
C14 C15 C20 C19 -179.24(15) . .
